data_7154885
loop_
_publ_author_name
'Blackburn, J.'
'Molyneux, G.'
'Pitard, A.'
'Rice, C. R.'
'Page, M. I.'
'Afshinjavid, S.'
'Javid, F. A.'
'Coles, S. J.'
'Horton, P. N.'
'Hemming, K.'

_publ_section_title
;
 Synthesis, conformation and antiproliferative activity of
 isothiazoloisoxazole 1,1-dioxides.
;
_journal_issue 6
_journal_name_full 'Organic &amp; biomolecular chemistry'
_journal_page_first 2134
_journal_page_last 2144
_journal_paper_doi 10.1039/c5ob02586a
_journal_volume 14
_journal_year 2016
_chemical_formula_moiety 'C27 H28 N4 O3 S'
_chemical_formula_sum 'C27 H28 N4 O3 S'
_chemical_formula_weight 488.59
_space_group_crystal_system monoclinic
_space_group_IT_number 14
_space_group_name_Hall '-P 2ybc'
_space_group_name_H-M_alt 'P 1 21/c 1'
_symmetry_space_group_name_Hall '-P 2ybc'
_symmetry_space_group_name_H-M 'P 1 21/c 1'
_atom_sites_solution_hydrogens geom
_audit_creation_method SHELXL-2014/7
_audit_update_record
;
2015-12-09 deposited with the CCDC.
2016-01-08 downloaded from the CCDC.
;
_cell_angle_alpha 90
_cell_angle_beta 99.900(3)
_cell_angle_gamma 90
_cell_formula_units_Z 4
_cell_length_a 8.9260(8)
_cell_length_b 15.4665(7)
_cell_length_c 17.7890(15)
_cell_measurement_reflns_used 27399
_cell_measurement_temperature 120(2)
_cell_measurement_theta_max 27.1
_cell_measurement_theta_min 2.91
_cell_volume 2419.3(3)
_computing_cell_refinement 'DENZO (Otwinowski & Minor, 1997) & COLLECT (Hooft, R.W.W., 1998)'
_computing_data_collection 'COLLECT (Hooft, R.W.W., 1998)'
_computing_data_reduction 'DENZO (Otwinowski & Minor, 1997) & COLLECT (Hooft, R.W.W., 1998)'
_computing_molecular_graphics 'Olex2 (Dolomanov et al., 2009)'
_computing_publication_material
;
 WINGX (Farrugia, 1998)
 Olex2 (Dolomanov et al., 2009)
;
_computing_structure_refinement 'SHELXL-2014/7 (Sheldrick, 2014)'
_computing_structure_solution 'SHELXS-97 (Sheldrick, 1997a)'
_diffrn_ambient_temperature 120(2)
_diffrn_detector_area_resol_mean 9.091
_diffrn_measured_fraction_theta_full 0.998
_diffrn_measured_fraction_theta_max 0.993
_diffrn_measurement_device_type 'Bruker-Nonius KappaCCD Area Detector'
_diffrn_measurement_method '\f and \w scans'
_diffrn_radiation_monochromator graphite
_diffrn_radiation_source 'Bruker-Nonius FR591 rotating anode'
_diffrn_radiation_type MoK\a
_diffrn_radiation_wavelength 0.71073
_diffrn_reflns_av_R_equivalents 0.1765
_diffrn_reflns_av_unetI/netI 0.1474
_diffrn_reflns_laue_measured_fraction_full 0.998
_diffrn_reflns_laue_measured_fraction_max 0.993
_diffrn_reflns_limit_h_max 11
_diffrn_reflns_limit_h_min -11
_diffrn_reflns_limit_k_max 18
_diffrn_reflns_limit_k_min -19
_diffrn_reflns_limit_l_max 22
_diffrn_reflns_limit_l_min -22
_diffrn_reflns_number 31632
_diffrn_reflns_point_group_measured_fraction_full 0.998
_diffrn_reflns_point_group_measured_fraction_max 0.993
_diffrn_reflns_theta_full 25.242
_diffrn_reflns_theta_max 27.213
_diffrn_reflns_theta_min 2.987
_exptl_absorpt_coefficient_mu 0.171
_exptl_absorpt_correction_T_max 0.9915
_exptl_absorpt_correction_T_min 0.9441
_exptl_absorpt_correction_type multi-scan
_exptl_absorpt_process_details 'SADABS V2.10 (Sheldrick, G.M., 2003)'
_exptl_crystal_colour colourless
_exptl_crystal_density_diffrn 1.341
_exptl_crystal_description lath
_exptl_crystal_F_000 1032
_exptl_crystal_size_max 0.340
_exptl_crystal_size_mid 0.120
_exptl_crystal_size_min 0.050
_refine_diff_density_max 0.402
_refine_diff_density_min -0.324
_refine_diff_density_rms 0.073
_refine_ls_extinction_coef 0.0100(11)
_refine_ls_extinction_expression Fc^*^=kFc[1+0.001xFc^2^\l^3^/sin(2\q)]^-1/4^
_refine_ls_extinction_method 'SHELXL-2014/7 (Sheldrick 2014'
_refine_ls_goodness_of_fit_ref 1.015
_refine_ls_hydrogen_treatment constr
_refine_ls_matrix_type full
_refine_ls_number_parameters 317
_refine_ls_number_reflns 5360
_refine_ls_number_restraints 0
_refine_ls_restrained_S_all 1.015
_refine_ls_R_factor_all 0.1628
_refine_ls_R_factor_gt 0.0734
_refine_ls_shift/su_max 0.001
_refine_ls_shift/su_mean 0.000
_refine_ls_structure_factor_coef Fsqd
_refine_ls_weighting_details 'w=1/[\s^2^(Fo^2^)+(0.0611P)^2^+0.9320P] where P=(Fo^2^+2Fc^2^)/3'
_refine_ls_weighting_scheme calc
_refine_ls_wR_factor_gt 0.1359
_refine_ls_wR_factor_ref 0.1645
_reflns_Friedel_coverage 0.000
_reflns_number_gt 2847
_reflns_number_total 5360
_reflns_threshold_expression 'I > 2\s(I)'
_cod_data_source_file c5ob02586a4.cif
_cod_data_source_block shelx
_cod_depositor_comments 'Adding full bibliography for 7154880--7154885.cif.'
_cod_database_code 7154885
_shelx_shelxl_version_number 2014/7
_shelx_space_group_comment
;
The symmetry employed for this shelxl refinement is uniquely defined
by the following loop, which should always be used as a source of
symmetry information in preference to the above space-group names.
They are only intended as comments.
;
_shelx_estimated_absorpt_t_min 0.944
_shelx_estimated_absorpt_t_max 0.991

loop_
_space_group_symop_operation_xyz
'x, y, z'
'-x, y+1/2, -z+1/2'
'-x, -y, -z'
'x, -y-1/2, z-1/2'

loop_
_atom_site_label
_atom_site_type_symbol
_atom_site_fract_x
_atom_site_fract_y
_atom_site_fract_z
_atom_site_U_iso_or_equiv
_atom_site_adp_type
_atom_site_occupancy
_atom_site_site_symmetry_order
_atom_site_calc_flag
_atom_site_refinement_flags_posn
_atom_site_refinement_flags_adp
C1 C 1.0850(4) 0.3804(2) 0.16156(18) 0.0219(8) Uani 1 1 d . .
C2 C 0.9150(4) 0.36928(19) 0.16331(18) 0.0209(8) Uani 1 1 d . .
C3 C 0.8383(4) 0.45333(19) 0.1292(2) 0.0241(8) Uani 1 1 d . .
H3 H 0.7804 0.4449 0.0764 0.029 Uiso 1 1 calc R U
C4 C 1.3456(4) 0.3369(2) 0.1723(2) 0.0290(9) Uani 1 1 d . .
H4A H 1.4105 0.2893 0.1966 0.035 Uiso 1 1 calc R U
H4B H 1.3746 0.3902 0.2020 0.035 Uiso 1 1 calc R U
C5 C 1.3755(5) 0.3496(2) 0.0914(2) 0.0385(10) Uani 1 1 d . .
H5A H 1.4833 0.3629 0.0929 0.058 Uiso 1 1 calc R U
H5B H 1.3491 0.2966 0.0619 0.058 Uiso 1 1 calc R U
H5C H 1.3133 0.3976 0.0673 0.058 Uiso 1 1 calc R U
C6 C 1.1543(4) 0.22811(19) 0.19995(19) 0.0231(8) Uani 1 1 d . .
H6A H 1.0459 0.2239 0.2051 0.028 Uiso 1 1 calc R U
H6B H 1.2162 0.2174 0.2508 0.028 Uiso 1 1 calc R U
C7 C 1.1895(4) 0.1588(2) 0.14481(19) 0.0285(9) Uani 1 1 d . .
H7A H 1.1670 0.1017 0.1640 0.043 Uiso 1 1 calc R U
H7B H 1.1268 0.1682 0.0946 0.043 Uiso 1 1 calc R U
H7C H 1.2973 0.1617 0.1403 0.043 Uiso 1 1 calc R U
C8 C 0.8405(4) 0.29093(19) 0.11924(18) 0.0202(8) Uani 1 1 d . .
C9 C 0.8753(4) 0.2703(2) 0.04825(19) 0.0246(8) Uani 1 1 d . .
H9 H 0.9492 0.3034 0.0283 0.030 Uiso 1 1 calc R U
C10 C 0.8035(4) 0.2020(2) 0.00613(19) 0.0245(8) Uani 1 1 d . .
H10 H 0.8305 0.1874 -0.0417 0.029 Uiso 1 1 calc R U
C11 C 0.6928(4) 0.15520(19) 0.03362(18) 0.0219(8) Uani 1 1 d . .
C12 C 0.6571(4) 0.1751(2) 0.10395(19) 0.0243(8) Uani 1 1 d . .
H12 H 0.5813 0.1428 0.1232 0.029 Uiso 1 1 calc R U
C13 C 0.7318(4) 0.2422(2) 0.14669(19) 0.0234(8) Uani 1 1 d . .
H13 H 0.7079 0.2548 0.1955 0.028 Uiso 1 1 calc R U
C14 C 0.6510(6) 0.0618(3) -0.0758(2) 0.0456(11) Uani 1 1 d . .
H14A H 0.5852 0.0138 -0.0968 0.068 Uiso 1 1 calc R U
H14B H 0.6369 0.1105 -0.1116 0.068 Uiso 1 1 calc R U
H14C H 0.7574 0.0431 -0.0679 0.068 Uiso 1 1 calc R U
C15 C 0.9976(4) 0.3656(2) 0.30928(18) 0.0219(8) Uani 1 1 d . .
C16 C 1.0224(4) 0.2870(2) 0.34667(18) 0.0230(8) Uani 1 1 d . .
H16 H 0.9604 0.2385 0.3297 0.028 Uiso 1 1 calc R U
C17 C 1.1389(4) 0.2795(2) 0.40929(19) 0.0263(8) Uani 1 1 d . .
H17 H 1.1565 0.2256 0.4349 0.032 Uiso 1 1 calc R U
C18 C 1.2284(5) 0.3494(2) 0.4344(2) 0.0337(9) Uani 1 1 d . .
H18 H 1.3089 0.3433 0.4765 0.040 Uiso 1 1 calc R U
C19 C 1.2016(5) 0.4287(2) 0.3983(2) 0.0340(10) Uani 1 1 d . .
H19 H 1.2624 0.4774 0.4163 0.041 Uiso 1 1 calc R U
C20 C 1.0862(4) 0.4368(2) 0.3361(2) 0.0295(9) Uani 1 1 d . .
H20 H 1.0673 0.4913 0.3115 0.035 Uiso 1 1 calc R U
C21 C 0.7372(4) 0.4770(2) 0.18516(19) 0.0241(8) Uani 1 1 d . .
C22 C 0.6150(4) 0.5415(2) 0.1710(2) 0.0263(8) Uani 1 1 d . .
C23 C 0.5132(4) 0.5510(2) 0.2215(2) 0.0278(9) Uani 1 1 d . .
H23 H 0.5253 0.5169 0.2666 0.033 Uiso 1 1 calc R U
C24 C 0.3941(5) 0.6096(2) 0.2069(2) 0.0317(9) Uani 1 1 d . .
H24 H 0.3233 0.6144 0.2410 0.038 Uiso 1 1 calc R U
C25 C 0.3793(5) 0.6608(2) 0.1428(2) 0.0428(11) Uani 1 1 d . .
H25 H 0.2993 0.7020 0.1331 0.051 Uiso 1 1 calc R U
C26 C 0.4802(5) 0.6525(3) 0.0923(3) 0.0490(12) Uani 1 1 d . .
H26 H 0.4691 0.6878 0.0480 0.059 Uiso 1 1 calc R U
C27 C 0.5971(5) 0.5931(2) 0.1062(2) 0.0402(10) Uani 1 1 d . .
H27 H 0.6657 0.5875 0.0711 0.048 Uiso 1 1 calc R U
N1 N 1.1320(4) 0.45858(17) 0.14510(17) 0.0287(7) Uani 1 1 d . .
N2 N 1.1855(3) 0.31672(17) 0.17491(15) 0.0244(7) Uani 1 1 d . .
N3 N 0.8788(3) 0.37147(16) 0.24294(15) 0.0220(7) Uani 1 1 d . .
N4 N 0.7724(3) 0.43665(16) 0.24896(16) 0.0236(7) Uani 1 1 d . .
O1 O 0.9880(3) 0.57226(14) 0.06034(14) 0.0340(7) Uani 1 1 d . .
O2 O 1.0038(3) 0.58338(13) 0.19830(14) 0.0300(6) Uani 1 1 d . .
O3 O 0.6120(3) 0.08831(14) -0.00423(13) 0.0285(6) Uani 1 1 d . .
S1 S 0.99604(11) 0.52871(5) 0.13212(5) 0.0269(3) Uani 1 1 d . .

loop_
_atom_site_aniso_label
_atom_site_aniso_U_11
_atom_site_aniso_U_22
_atom_site_aniso_U_33
_atom_site_aniso_U_23
_atom_site_aniso_U_13
_atom_site_aniso_U_12
C1 0.026(2) 0.0188(18) 0.0208(18) 0.0007(13) 0.0022(16) -0.0027(14)
C2 0.025(2) 0.0173(16) 0.0206(18) 0.0008(13) 0.0056(16) -0.0013(14)
C3 0.027(2) 0.0173(17) 0.027(2) 0.0018(13) -0.0002(16) -0.0008(14)
C4 0.026(2) 0.0221(18) 0.038(2) -0.0037(15) 0.0034(18) -0.0013(15)
C5 0.034(3) 0.036(2) 0.048(3) 0.0038(18) 0.013(2) 0.0003(18)
C6 0.028(2) 0.0185(17) 0.0234(19) 0.0046(13) 0.0052(16) 0.0012(14)
C7 0.037(3) 0.0192(18) 0.029(2) 0.0028(14) 0.0065(18) 0.0049(15)
C8 0.023(2) 0.0149(16) 0.0215(18) 0.0023(13) 0.0013(15) -0.0016(13)
C9 0.026(2) 0.0219(17) 0.026(2) 0.0058(14) 0.0048(16) -0.0021(14)
C10 0.030(2) 0.0251(18) 0.0182(18) 0.0010(14) 0.0022(16) 0.0017(15)
C11 0.023(2) 0.0158(16) 0.0247(19) 0.0021(13) -0.0015(16) 0.0006(14)
C12 0.031(2) 0.0191(17) 0.0235(19) 0.0016(14) 0.0054(16) -0.0029(14)
C13 0.027(2) 0.0212(18) 0.0230(19) 0.0003(14) 0.0071(16) 0.0004(14)
C14 0.066(3) 0.040(2) 0.032(2) -0.0140(18) 0.011(2) -0.012(2)
C15 0.028(2) 0.0195(17) 0.0188(18) -0.0019(13) 0.0055(16) 0.0003(14)
C16 0.026(2) 0.0205(18) 0.025(2) -0.0017(14) 0.0110(17) -0.0010(14)
C17 0.029(2) 0.0253(19) 0.026(2) 0.0042(14) 0.0067(17) 0.0055(15)
C18 0.031(2) 0.040(2) 0.029(2) 0.0006(16) 0.0004(18) 0.0009(17)
C19 0.044(3) 0.025(2) 0.031(2) -0.0039(15) 0.0011(19) -0.0118(17)
C20 0.034(3) 0.0228(19) 0.030(2) 0.0002(15) 0.0025(18) -0.0005(16)
C21 0.025(2) 0.0163(17) 0.031(2) 0.0007(14) 0.0041(16) 0.0002(14)
C22 0.022(2) 0.0177(17) 0.037(2) 0.0033(14) -0.0003(17) 0.0003(14)
C23 0.031(2) 0.0213(18) 0.030(2) -0.0063(14) 0.0024(17) -0.0010(15)
C24 0.033(3) 0.0253(19) 0.038(2) -0.0060(16) 0.0088(18) 0.0016(16)
C25 0.039(3) 0.036(2) 0.055(3) 0.0140(19) 0.013(2) 0.0137(19)
C26 0.044(3) 0.048(3) 0.059(3) 0.031(2) 0.021(2) 0.021(2)
C27 0.034(3) 0.040(2) 0.050(3) 0.0140(19) 0.013(2) 0.0086(18)
N1 0.030(2) 0.0169(15) 0.0391(18) 0.0009(12) 0.0062(15) -0.0025(12)
N2 0.0246(19) 0.0203(15) 0.0277(17) -0.0007(12) 0.0031(13) -0.0020(12)
N3 0.0251(18) 0.0192(14) 0.0213(16) -0.0017(11) 0.0032(13) 0.0038(12)
N4 0.0241(18) 0.0168(14) 0.0301(17) -0.0015(12) 0.0048(14) 0.0058(12)
O1 0.0458(19) 0.0243(13) 0.0341(15) 0.0093(10) 0.0132(13) 0.0021(11)
O2 0.0345(17) 0.0151(12) 0.0411(16) -0.0021(10) 0.0079(12) -0.0011(10)
O3 0.0333(17) 0.0235(12) 0.0270(14) -0.0059(10) 0.0004(11) -0.0039(11)
S1 0.0320(6) 0.0163(4) 0.0336(5) 0.0027(4) 0.0089(4) -0.0019(4)

loop_
_atom_type_symbol
_atom_type_description
_atom_type_scat_dispersion_real
_atom_type_scat_dispersion_imag
_atom_type_scat_source
C C 0.0033 0.0016 'International Tables Vol C Tables 4.2.6.8 and 6.1.1.4'
H H 0.0000 0.0000 'International Tables Vol C Tables 4.2.6.8 and 6.1.1.4'
N N 0.0061 0.0033 'International Tables Vol C Tables 4.2.6.8 and 6.1.1.4'
O O 0.0106 0.0060 'International Tables Vol C Tables 4.2.6.8 and 6.1.1.4'
S S 0.1246 0.1234 'International Tables Vol C Tables 4.2.6.8 and 6.1.1.4'

loop_
_geom_angle_atom_site_label_1
_geom_angle_atom_site_label_2
_geom_angle_atom_site_label_3
_geom_angle
N2 C1 N1 119.0(3)
N2 C1 C2 123.7(3)
N1 C1 C2 117.2(3)
N3 C2 C8 110.8(3)
N3 C2 C1 113.0(3)
C8 C2 C1 115.0(3)
N3 C2 C3 101.4(2)
C8 C2 C3 109.9(3)
C1 C2 C3 105.7(3)
C21 C3 C2 102.8(3)
C21 C3 S1 112.0(2)
C2 C3 S1 103.8(2)
C21 C3 H3 112.5
C2 C3 H3 112.5
S1 C3 H3 112.5
N2 C4 C5 112.8(3)
N2 C4 H4A 109.0
C5 C4 H4A 109.0
N2 C4 H4B 109.0
C5 C4 H4B 109.0
H4A C4 H4B 107.8
C4 C5 H5A 109.5
C4 C5 H5B 109.5
H5A C5 H5B 109.5
C4 C5 H5C 109.5
H5A C5 H5C 109.5
H5B C5 H5C 109.5
N2 C6 C7 112.8(3)
N2 C6 H6A 109.0
C7 C6 H6A 109.0
N2 C6 H6B 109.0
C7 C6 H6B 109.0
H6A C6 H6B 107.8
C6 C7 H7A 109.5
C6 C7 H7B 109.5
H7A C7 H7B 109.5
C6 C7 H7C 109.5
H7A C7 H7C 109.5
H7B C7 H7C 109.5
C13 C8 C9 118.5(3)
C13 C8 C2 121.3(3)
C9 C8 C2 120.1(3)
C10 C9 C8 120.7(3)
C10 C9 H9 119.6
C8 C9 H9 119.6
C11 C10 C9 120.1(3)
C11 C10 H10 120.0
C9 C10 H10 120.0
O3 C11 C12 115.5(3)
O3 C11 C10 124.8(3)
C12 C11 C10 119.8(3)
C11 C12 C13 120.0(3)
C11 C12 H12 120.0
C13 C12 H12 120.0
C8 C13 C12 121.0(3)
C8 C13 H13 119.5
C12 C13 H13 119.5
O3 C14 H14A 109.5
O3 C14 H14B 109.5
H14A C14 H14B 109.5
O3 C14 H14C 109.5
H14A C14 H14C 109.5
H14B C14 H14C 109.5
C16 C15 C20 119.7(3)
C16 C15 N3 118.7(3)
C20 C15 N3 121.6(3)
C15 C16 C17 119.5(3)
C15 C16 H16 120.2
C17 C16 H16 120.2
C18 C17 C16 120.5(3)
C18 C17 H17 119.7
C16 C17 H17 119.7
C17 C18 C19 120.2(3)
C17 C18 H18 119.9
C19 C18 H18 119.9
C20 C19 C18 119.7(3)
C20 C19 H19 120.1
C18 C19 H19 120.1
C19 C20 C15 120.3(3)
C19 C20 H20 119.9
C15 C20 H20 119.9
N4 C21 C22 122.9(3)
N4 C21 C3 112.6(3)
C22 C21 C3 124.5(3)
C27 C22 C23 118.7(3)
C27 C22 C21 120.6(3)
C23 C22 C21 120.6(3)
C24 C23 C22 120.9(3)
C24 C23 H23 119.6
C22 C23 H23 119.6
C25 C24 C23 119.5(4)
C25 C24 H24 120.3
C23 C24 H24 120.3
C24 C25 C26 120.3(4)
C24 C25 H25 119.9
C26 C25 H25 119.9
C27 C26 C25 120.2(4)
C27 C26 H26 119.9
C25 C26 H26 119.9
C26 C27 C22 120.4(4)
C26 C27 H27 119.8
C22 C27 H27 119.8
C1 N1 S1 112.6(3)
C1 N2 C4 117.9(3)
C1 N2 C6 125.7(3)
C4 N2 C6 116.1(3)
N4 N3 C15 113.2(2)
N4 N3 C2 110.2(2)
C15 N3 C2 121.3(3)
C21 N4 N3 110.3(3)
C11 O3 C14 117.6(3)
O1 S1 O2 116.07(14)
O1 S1 N1 111.35(16)
O2 S1 N1 110.35(16)
O1 S1 C3 110.77(16)
O2 S1 C3 109.13(16)
N1 S1 C3 97.60(15)

loop_
_geom_bond_atom_site_label_1
_geom_bond_atom_site_label_2
_geom_bond_distance
C1 N2 1.326(4)
C1 N1 1.329(4)
C1 C2 1.532(5)
C2 N3 1.507(4)
C2 C8 1.532(4)
C2 C3 1.544(4)
C3 C21 1.500(5)
C3 S1 1.822(3)
C3 H3 1.0000
C4 N2 1.471(5)
C4 C5 1.520(5)
C4 H4A 0.9900
C4 H4B 0.9900
C5 H5A 0.9800
C5 H5B 0.9800
C5 H5C 0.9800
C6 N2 1.482(4)
C6 C7 1.522(5)
C6 H6A 0.9900
C6 H6B 0.9900
C7 H7A 0.9800
C7 H7B 0.9800
C7 H7C 0.9800
C8 C13 1.382(5)
C8 C9 1.388(5)
C9 C10 1.387(5)
C9 H9 0.9500
C10 C11 1.380(5)
C10 H10 0.9500
C11 O3 1.370(4)
C11 C12 1.378(5)
C12 C13 1.388(5)
C12 H12 0.9500
C13 H13 0.9500
C14 O3 1.436(4)
C14 H14A 0.9800
C14 H14B 0.9800
C14 H14C 0.9800
C15 C16 1.386(4)
C15 C20 1.392(5)
C15 N3 1.447(4)
C16 C17 1.392(5)
C16 H16 0.9500
C17 C18 1.372(5)
C17 H17 0.9500
C18 C19 1.387(5)
C18 H18 0.9500
C19 C20 1.382(5)
C19 H19 0.9500
C20 H20 0.9500
C21 N4 1.286(4)
C21 C22 1.468(5)
C22 C27 1.389(5)
C22 C23 1.391(5)
C23 C24 1.388(5)
C23 H23 0.9500
C24 C25 1.377(5)
C24 H24 0.9500
C25 C26 1.382(6)
C25 H25 0.9500
C26 C27 1.380(5)
C26 H26 0.9500
C27 H27 0.9500
N1 S1 1.614(3)
N3 N4 1.402(4)
O1 S1 1.435(2)
O2 S1 1.441(2)

loop_
_geom_torsion_atom_site_label_1
_geom_torsion_atom_site_label_2
_geom_torsion_atom_site_label_3
_geom_torsion_atom_site_label_4
_geom_torsion
N2 C1 C2 N3 81.0(4)
N1 C1 C2 N3 -99.5(3)
N2 C1 C2 C8 -47.5(4)
N1 C1 C2 C8 132.0(3)
N2 C1 C2 C3 -168.9(3)
N1 C1 C2 C3 10.6(4)
N3 C2 C3 C21 -14.7(3)
C8 C2 C3 C21 102.6(3)
C1 C2 C3 C21 -132.7(3)
N3 C2 C3 S1 102.2(2)
C8 C2 C3 S1 -140.6(2)
C1 C2 C3 S1 -15.9(3)
N3 C2 C8 C13 11.9(4)
C1 C2 C8 C13 141.5(3)
C3 C2 C8 C13 -99.3(4)
N3 C2 C8 C9 -171.6(3)
C1 C2 C8 C9 -42.1(4)
C3 C2 C8 C9 77.1(4)
C13 C8 C9 C10 -0.5(5)
C2 C8 C9 C10 -177.0(3)
C8 C9 C10 C11 1.9(5)
C9 C10 C11 O3 178.0(3)
C9 C10 C11 C12 -1.8(5)
O3 C11 C12 C13 -179.6(3)
C10 C11 C12 C13 0.3(5)
C9 C8 C13 C12 -1.1(5)
C2 C8 C13 C12 175.4(3)
C11 C12 C13 C8 1.2(5)
C20 C15 C16 C17 -1.9(5)
N3 C15 C16 C17 178.2(3)
C15 C16 C17 C18 0.3(5)
C16 C17 C18 C19 1.2(6)
C17 C18 C19 C20 -1.2(6)
C18 C19 C20 C15 -0.4(6)
C16 C15 C20 C19 2.0(5)
N3 C15 C20 C19 -178.2(3)
C2 C3 C21 N4 16.2(4)
S1 C3 C21 N4 -94.7(3)
C2 C3 C21 C22 -166.2(3)
S1 C3 C21 C22 82.9(4)
N4 C21 C22 C27 169.6(3)
C3 C21 C22 C27 -7.8(5)
N4 C21 C22 C23 -11.6(5)
C3 C21 C22 C23 171.1(3)
C27 C22 C23 C24 1.2(5)
C21 C22 C23 C24 -177.6(3)
C22 C23 C24 C25 -1.9(5)
C23 C24 C25 C26 1.4(6)
C24 C25 C26 C27 -0.3(7)
C25 C26 C27 C22 -0.4(7)
C23 C22 C27 C26 -0.1(6)
C21 C22 C27 C26 178.8(4)
N2 C1 N1 S1 -178.9(2)
C2 C1 N1 S1 1.6(4)
N1 C1 N2 C4 1.3(4)
C2 C1 N2 C4 -179.3(3)
N1 C1 N2 C6 174.8(3)
C2 C1 N2 C6 -5.7(5)
C5 C4 N2 C1 -74.1(4)
C5 C4 N2 C6 111.7(3)
C7 C6 N2 C1 121.4(4)
C7 C6 N2 C4 -65.0(4)
C16 C15 N3 N4 124.8(3)
C20 C15 N3 N4 -55.0(4)
C16 C15 N3 C2 -100.7(4)
C20 C15 N3 C2 79.4(4)
C8 C2 N3 N4 -106.2(3)
C1 C2 N3 N4 123.1(3)
C3 C2 N3 N4 10.4(3)
C8 C2 N3 C15 118.1(3)
C1 C2 N3 C15 -12.5(4)
C3 C2 N3 C15 -125.2(3)
C22 C21 N4 N3 172.3(3)
C3 C21 N4 N3 -10.0(4)
C15 N3 N4 C21 138.6(3)
C2 N3 N4 C21 -0.8(4)
C12 C11 O3 C14 -176.5(3)
C10 C11 O3 C14 3.6(5)
C1 N1 S1 O1 -126.7(2)
C1 N1 S1 O2 102.9(3)
C1 N1 S1 C3 -10.8(3)
C21 C3 S1 O1 -117.5(2)
C2 C3 S1 O1 132.3(2)
C21 C3 S1 O2 11.5(3)
C2 C3 S1 O2 -98.7(2)
C21 C3 S1 N1 126.2(2)
C2 C3 S1 N1 16.0(2)
